data_4021008
loop_
_publ_author_name
'Takuya Koizumi'
'Eiko Mochizuki'
'Ken Kokubo'
'Takumi Oshima'

_publ_section_title
;
 Mechanism of Novel Consecutive Rearrangements
 of Cyclobutene-Fused Diphenylhomobenzoquinones
 Catalyzed by Lewis Acids
;
_journal_name_full 'Journal of Organic Chemistry'
_journal_page_first 4577
_journal_page_last 4585
_journal_paper_doi 10.1021/jo035830k
_journal_volume 69
_journal_year 2004
_chemical_formula_moiety 'C27 H28 O2'
_chemical_formula_sum 'C27 H28 O2'
_chemical_formula_weight 384.52
_space_group_IT_number 14
_symmetry_cell_setting monoclinic
_symmetry_space_group_name_Hall '-P 2yab'
_symmetry_space_group_name_H-M 'P 1 21/a 1'
_cell_angle_alpha 90
_cell_angle_beta 95.486(5)
_cell_angle_gamma 90
_cell_formula_units_Z 4
_cell_length_a 13.085(2)
_cell_length_b 8.907(2)
_cell_length_c 18.254(3)
_cell_measurement_temperature 223.2
_cell_volume 2117.9(6)
_exptl_crystal_density_diffrn 1.206
_cod_original_sg_symbol_H-M 'P 21/a'
_cod_database_code 4021008

loop_
_symmetry_equiv_pos_as_xyz
x,y,z
1/2-x,1/2+y,-z
-x,-y,-z
1/2+x,1/2-y,z

loop_
_atom_site_label
_atom_site_type_symbol
_atom_site_fract_x
_atom_site_fract_y
_atom_site_fract_z
_atom_site_U_iso_or_equiv
_atom_site_adp_type
_atom_site_occupancy
_atom_site_calc_flag
_atom_site_refinement_flags
_atom_site_disorder_assembly
_atom_site_disorder_group
O(1) O -0.0461(1) 0.0311(3) 0.2248(1) 0.0408(7) Uani 1.00 d . . .
O(2) O 0.2881(1) 0.3821(3) 0.3019(1) 0.0470(7) Uani 1.00 d . . .
C(1) C 0.1732(2) 0.1921(4) 0.0833(2) 0.0327(8) Uani 1.00 d . . .
C(2) C 0.1264(2) 0.0858(4) 0.2068(2) 0.0318(8) Uani 1.00 d . . .
C(3) C 0.0486(2) 0.4515(4) 0.1046(2) 0.0379(9) Uani 1.00 d . . .
C(4) C 0.0328(2) 0.2572(4) 0.2849(2) 0.0323(8) Uani 1.00 d . . .
C(5) C 0.0654(2) 0.3491(4) 0.1607(2) 0.0328(8) Uani 1.00 d . . .
C(6) C 0.0445(2) 0.0951(4) 0.2607(2) 0.0320(9) Uani 1.00 d . . .
C(7) C 0.2182(2) 0.2938(4) 0.2877(2) 0.0355(9) Uani 1.00 d . . .
C(8) C 0.1321(2) 0.2795(4) 0.3372(2) 0.0348(9) Uani 1.00 d . . .
C(9) C 0.1501(2) -0.0699(4) 0.1806(2) 0.0414(10) Uani 1.00 d . . .
C(10) C 0.0165(2) 0.3686(4) 0.2242(2) 0.0312(8) Uani 1.00 d . . .
C(11) C 0.2705(2) 0.2332(4) 0.0680(2) 0.0435(10) Uani 1.00 d . . .
C(12) C -0.0449(2) 0.4946(4) 0.2304(2) 0.0394(10) Uani 1.00 d . . .
C(13) C 0.1361(2) 0.2186(4) 0.1566(2) 0.0313(8) Uani 1.00 d . . .
C(14) C 0.1089(2) 0.1272(4) 0.0273(2) 0.0391(9) Uani 1.00 d . . .
C(15) C 0.3011(2) 0.2110(4) -0.0016(2) 0.047(1) Uani 1.00 d . . .
C(16) C 0.0867(2) 0.0228(4) 0.3325(2) 0.0390(10) Uani 1.00 d . . .
C(17) C 0.2142(2) 0.1913(4) 0.2246(2) 0.0354(9) Uani 1.00 d . . .
C(18) C 0.0691(2) -0.1388(4) 0.3502(2) 0.051(1) Uani 1.00 d . . .
C(19) C -0.0136(2) 0.5752(4) 0.1107(2) 0.044(1) Uani 1.00 d . . .
C(20) C 0.1287(2) 0.4090(4) 0.3888(2) 0.051(1) Uani 1.00 d . . .
C(21) C -0.0593(2) 0.5971(4) 0.1747(2) 0.043(1) Uani 1.00 d . . .
C(22) C 0.2360(2) 0.1454(4) -0.0557(2) 0.044(1) Uani 1.00 d . . .
C(23) C 0.1398(2) 0.1245(4) 0.3742(2) 0.0404(10) Uani 1.00 d . . .
C(24) C 0.1389(2) 0.1031(4) -0.0414(2) 0.0409(10) Uani 1.00 d . . .
C(25) C 0.2054(2) 0.1001(4) 0.4459(2) 0.054(1) Uani 1.00 d . . .
C(26) C -0.0193(3) -0.1607(5) 0.3962(2) 0.079(2) Uani 1.00 d . . .
C(27) C 0.3195(3) 0.1171(6) 0.4389(2) 0.086(2) Uani 1.00 d . . .
H(1) H -0.0968 0.0393 0.2657 0.0642 Uiso 1.00 calc . . .
H(2) H 0.0829 0.4389 0.0599 0.0485 Uiso 1.00 calc . . .
H(3) H 0.3168 0.2782 0.1069 0.0571 Uiso 1.00 calc . . .
H(4) H -0.0782 0.5112 0.2756 0.0506 Uiso 1.00 calc . . .
H(5) H 0.0405 0.0997 0.0377 0.0505 Uiso 1.00 calc . . .
H(6) H 0.3696 0.2416 -0.0123 0.0593 Uiso 1.00 calc . . .
H(7) H -0.0257 0.6459 0.0705 0.0571 Uiso 1.00 calc . . .
H(8) H -0.1022 0.6845 0.1793 0.0563 Uiso 1.00 calc . . .
H(9) H 0.2577 0.1345 -0.1047 0.0569 Uiso 1.00 calc . . .
H(10) H 0.0925 0.0559 -0.0800 0.0510 Uiso 1.00 calc . . .
H(11) H 0.0903 -0.1161 0.1566 0.0521 Uiso 1.00 calc . . .
H(12) H 0.2023 -0.0674 0.1476 0.0521 Uiso 1.00 calc . . .
H(13) H 0.1745 -0.1326 0.2220 0.0521 Uiso 1.00 calc . . .
H(14) H 0.1929 0.4186 0.4192 0.0630 Uiso 1.00 calc . . .
H(15) H 0.1193 0.5019 0.3611 0.0630 Uiso 1.00 calc . . .
H(16) H 0.0751 0.3996 0.4192 0.0630 Uiso 1.00 calc . . .
H(17) H -0.0091 -0.1073 0.4423 0.1005 Uiso 1.00 calc . . .
H(18) H -0.0834 -0.1199 0.3711 0.1005 Uiso 1.00 calc . . .
H(19) H -0.0326 -0.2631 0.4066 0.1005 Uiso 1.00 calc . . .
H(20) H 0.3611 0.0986 0.4835 0.1067 Uiso 1.00 calc . . .
H(21) H 0.3407 0.0421 0.4030 0.1067 Uiso 1.00 calc . . .
H(22) H 0.3359 0.2125 0.4200 0.1067 Uiso 1.00 calc . . .
H(23) H 0.0556 -0.1934 0.3046 0.0637 Uiso 1.00 calc . . .
H(24) H 0.1298 -0.1794 0.3759 0.0637 Uiso 1.00 calc . . .
H(25) H 0.1846 0.1726 0.4819 0.0699 Uiso 1.00 calc . . .
H(26) H 0.1895 0.0022 0.4651 0.0699 Uiso 1.00 calc . . .
H(27) H 0.2805 0.1555 0.2136 0.0437 Uiso 1.00 calc . . .
H(28) H -0.0245 0.2637 0.3143 0.0410 Uiso 1.00 calc . . .

loop_
_atom_site_aniso_label
_atom_site_aniso_U_11
_atom_site_aniso_U_22
_atom_site_aniso_U_33
_atom_site_aniso_U_12
_atom_site_aniso_U_13
_atom_site_aniso_U_23
O(1) 0.031(1) 0.051(2) 0.041(1) -0.009(1) 0.0093(10) -0.007(1)
O(2) 0.033(1) 0.063(2) 0.045(1) -0.011(1) 0.0043(10) -0.004(1)
C(1) 0.029(1) 0.039(2) 0.030(2) 0.004(1) 0.005(1) 0.002(2)
C(2) 0.026(1) 0.040(2) 0.030(2) -0.002(1) 0.007(1) -0.003(2)
C(3) 0.036(2) 0.042(2) 0.036(2) 0.002(2) 0.010(1) 0.002(2)
C(4) 0.024(1) 0.042(2) 0.032(2) -0.002(1) 0.009(1) -0.002(2)
C(5) 0.026(1) 0.035(2) 0.038(2) 0.001(1) 0.004(1) 0.000(2)
C(6) 0.028(1) 0.036(2) 0.033(2) -0.001(1) 0.007(1) 0.002(2)
C(7) 0.023(1) 0.047(2) 0.036(2) 0.002(1) 0.001(1) 0.003(2)
C(8) 0.032(1) 0.043(2) 0.030(2) -0.002(1) 0.005(1) -0.006(2)
C(9) 0.044(2) 0.040(2) 0.042(2) 0.002(2) 0.014(2) -0.002(2)
C(10) 0.023(1) 0.035(2) 0.036(2) -0.002(1) 0.005(1) -0.004(2)
C(11) 0.037(2) 0.050(2) 0.044(2) -0.001(2) 0.007(1) -0.003(2)
C(12) 0.032(2) 0.044(2) 0.044(2) 0.001(2) 0.010(1) -0.005(2)
C(13) 0.026(1) 0.036(2) 0.032(2) 0.002(1) 0.005(1) 0.001(2)
C(14) 0.037(2) 0.041(2) 0.040(2) 0.003(2) 0.005(1) 0.002(2)
C(15) 0.044(2) 0.051(2) 0.049(2) -0.001(2) 0.022(2) 0.003(2)
C(16) 0.035(2) 0.046(2) 0.038(2) 0.003(2) 0.014(1) 0.003(2)
C(17) 0.025(1) 0.047(2) 0.035(2) 0.005(1) 0.005(1) 0.000(2)
C(18) 0.055(2) 0.053(3) 0.048(2) 0.002(2) 0.017(2) 0.011(2)
C(19) 0.042(2) 0.044(2) 0.046(2) 0.005(2) 0.005(2) 0.005(2)
C(20) 0.044(2) 0.064(3) 0.045(2) -0.008(2) 0.009(2) -0.012(2)
C(21) 0.033(2) 0.042(2) 0.055(2) 0.006(2) 0.008(1) -0.001(2)
C(22) 0.052(2) 0.049(2) 0.034(2) 0.009(2) 0.014(2) 0.003(2)
C(23) 0.031(2) 0.059(3) 0.033(2) 0.003(2) 0.010(1) 0.004(2)
C(24) 0.041(2) 0.048(2) 0.034(2) 0.007(2) 0.005(1) 0.002(2)
C(25) 0.046(2) 0.076(3) 0.039(2) -0.002(2) 0.002(2) 0.014(2)
C(26) 0.081(3) 0.072(3) 0.092(3) -0.009(2) 0.045(2) 0.023(3)
C(27) 0.044(2) 0.147(5) 0.066(3) 0.004(3) -0.001(2) 0.052(3)

loop_
_geom_bond_atom_site_label_1
_geom_bond_atom_site_label_2
_geom_bond_distance
_geom_bond_site_symmetry_1
_geom_bond_site_symmetry_2
_geom_bond_publ_flag
O(1) C(6) 1.419(3) . . yes
O(2) C(7) 1.216(3) . . yes
C(1) C(11) 1.379(4) . . yes
C(1) C(13) 1.484(4) . . yes
C(1) C(14) 1.387(4) . . yes
C(2) C(6) 1.525(4) . . yes
C(2) C(9) 1.508(4) . . yes
C(2) C(13) 1.510(4) . . yes
C(2) C(17) 1.497(4) . . yes
C(3) C(5) 1.373(4) . . yes
C(3) C(19) 1.382(4) . . yes
C(4) C(6) 1.522(4) . . yes
C(4) C(8) 1.551(4) . . yes
C(4) C(10) 1.487(4) . . yes
C(5) C(10) 1.387(4) . . yes
C(5) C(13) 1.493(4) . . yes
C(6) C(16) 1.515(4) . . yes
C(7) C(8) 1.515(4) . . yes
C(7) C(17) 1.467(4) . . yes
C(8) C(20) 1.492(4) . . yes
C(8) C(23) 1.536(4) . . yes
C(10) C(12) 1.391(4) . . yes
C(11) C(15) 1.383(4) . . yes
C(12) C(21) 1.365(4) . . yes
C(13) C(17) 1.550(4) . . yes
C(14) C(24) 1.366(4) . . yes
C(15) C(22) 1.372(4) . . yes
C(16) C(18) 1.498(5) . . yes
C(16) C(23) 1.336(4) . . yes
C(18) C(26) 1.505(4) . . yes
C(19) C(21) 1.376(4) . . yes
C(22) C(24) 1.375(4) . . yes
C(23) C(25) 1.510(4) . . yes
C(25) C(27) 1.518(4) . . yes
